data_7135311
loop_
_publ_author_name
'Mandal, Arif Ali'
'Kumar, Saurav'
'Singh, Srijan'
'Mandal, Apurba'
'Banerjee, Samya'
'Dhar, Prodyut'

_publ_section_title
;
 Novel Ru(II)-Photo-antibiotics for Development of Infection-Resistant
 Mask Coatings
;
_journal_name_full 'Chemical Communications'
_journal_paper_doi 10.1039/D5CC06235G
_journal_year 2026
_chemical_formula_moiety 'C44 H28 F6 N6 Ru, 4(F3 P0.5)'
_chemical_formula_sum 'C44 H28 F18 N6 P2 Ru'
_chemical_formula_weight 1145.73
_space_group_crystal_system triclinic
_space_group_IT_number 2
_space_group_name_Hall '-P 1'
_space_group_name_H-M_alt 'P -1'
_atom_sites_solution_hydrogens geom
_atom_sites_solution_primary dual
_audit_creation_date 2025-10-15
_audit_creation_method
;
Olex2 1.5
(compiled 2023.08.24 svn.re1ec1418 for OlexSys, GUI svn.r6817)
;
_audit_update_record
;
2025-10-30 deposited with the CCDC.	2025-12-08 downloaded from the CCDC.
;
_cell_angle_alpha 86.4600(10)
_cell_angle_beta 80.5550(10)
_cell_angle_gamma 74.9090(10)
_cell_formula_units_Z 2
_cell_length_a 9.00510(10)
_cell_length_b 11.4959(2)
_cell_length_c 22.2845(3)
_cell_measurement_reflns_used 27604
_cell_measurement_temperature 298
_cell_measurement_theta_max 67.9640
_cell_measurement_theta_min 3.9590
_cell_volume 2196.74(6)
_computing_cell_refinement 'CrysAlisPro 1.171.44.105a (Rigaku OD, 2025)'
_computing_data_collection 'CrysAlisPro 1.171.44.105a (Rigaku OD, 2025)'
_computing_data_reduction 'CrysAlisPro 1.171.44.105a (Rigaku OD, 2025)'
_computing_molecular_graphics 'Olex2 1.5 (Dolomanov et al., 2009)'
_computing_publication_material 'Olex2 1.5 (Dolomanov et al., 2009)'
_computing_structure_refinement 'SHELXL 2018/3 (Sheldrick, 2015)'
_computing_structure_solution 'SHELXT 2018/2 (Sheldrick, 2018)'
_diffrn_ambient_temperature 298
_diffrn_detector 'Hybrid Pixel Array Detector'
_diffrn_detector_area_resol_mean 10.0000
_diffrn_detector_type HyPix3000
_diffrn_measured_fraction_theta_full 0.992
_diffrn_measured_fraction_theta_max 0.988
_diffrn_measurement_details
;
List of Runs (angles in degrees, time in seconds):

  # Type    Start    End  Width  t~exp~   \w     \q     \k     \f   Frames
#--------------------------------------------------------------------------
  1  \w    -77.00   8.00   0.50    0.59    --  -40.83 103.00 -97.00  170
  2  \w     14.00  78.00   0.50    0.59    --   40.83-103.00 159.00  128
  3  \w   -153.00 -83.00   0.50    2.34    --  -82.50-103.00 159.00  140
  4  \w    -82.00 -12.00   0.50    2.34    --  -82.50 103.00 -97.00  140
  5  \w     25.00 108.00   0.50    2.34    --   96.04-103.00 159.00  166
  6  \w    105.00 167.00   0.50    2.34    --   96.04 103.00 -97.00  124
  7  \w    -48.00  26.00   0.50    0.59    --  -40.83  43.00 -90.00  148
  8  \w    -28.00  31.00   0.50    0.59    --  -40.83  21.00 120.00  118
  9  \w    -97.00 -19.00   0.50    0.59    --  -40.83 138.00  30.00  156
 10  \w    -77.00   8.00   0.50    0.59    --  -40.83 103.00 -97.00  170
 11  \w    -97.00 -19.00   0.50    0.59    --  -40.83 138.00  30.00  156
 12  \w    -24.00  35.00   0.50    0.59    --  -40.83  11.00   0.00  118
 13  \w    -24.00  35.00   0.50    0.59    --  -40.83  11.00-120.00  118
 14  \w   -108.00 -21.00   0.50    0.59    --  -40.83 -54.00 120.00  174
 15  \w    -48.00  26.00   0.50    0.59    --  -40.83  43.00  90.00  148
 16  \w    -27.00  37.00   0.50    0.59    --   40.83 -32.00 -90.00  128
 17  \w     13.00  43.00   0.50    0.59    --   40.83  80.00-166.97   60
 18  \w    -27.00  37.00   0.50    0.59    --   40.83 -32.00 -60.00  128
 19  \w     13.00  43.00   0.50    0.59    --   40.83  81.00 -49.76   60
 20  \w     18.00  78.00   0.50    0.59    --   40.83-104.00  90.00  120
 21  \w     28.00 109.00   0.50    0.59    --   40.83  32.00-120.00  162
 22  \w    -25.00  48.00   0.50    0.59    --   40.83 -43.00   0.00  146
 23  \w   -150.00 -69.00   0.50    2.34    --  -82.50 -33.00 -60.00  162
 24  \w    -47.00 -15.00   0.50    2.34    --  -82.50  42.00-150.00   64
 25  \w   -150.00 -69.00   0.50    2.34    --  -82.50 -33.00 -60.00  162
 26  \w    -47.00 -15.00   0.50    2.34    --  -82.50  42.00  30.00   64
 27  \w    -47.00 -15.00   0.50    2.34    --  -82.50  42.00-120.00   64
 28  \w    -47.00 -15.00   0.50    2.34    --  -82.50  42.00 -60.00   64
 29  \w    -47.00 -15.00   0.50    2.34    --  -82.50  42.00 -30.00   64
 30  \w    -84.00 -18.00   0.50    2.34    --  -82.50 117.00 -30.00  132
 31  \w   -156.00 -58.00   0.50    2.34    --  -82.50 -17.00   0.00  196
 32  \w     32.00 110.00   0.50    2.34    --   96.04-117.00  30.00  156
 33  \w     32.00 110.00   0.50    2.34    --   96.04-117.00  30.00  156
 34  \w     27.00 105.00   0.50    2.34    --   96.04 -77.00-120.00  156
 35  \w    105.00 170.00   0.50    2.34    --   96.04  96.00 -30.00  130
 36  \w     44.00 127.00   0.50    2.34    --   96.04-145.00-180.00  166
 37  \w     79.00 162.00   0.50    2.34    --   96.04  42.00 -60.00  166
 38  \w     29.00  57.00   0.50    2.34    --   96.04 -50.00 120.00   56
 39  \w     79.00 162.00   0.50    2.34    --   96.04  42.00  60.00  166
 40  \w     79.00 162.00   0.50    2.34    --   96.04  42.00  60.00  166
 41  \w     79.00 162.00   0.50    2.34    --   96.04  42.00 -60.00  166
 42  \w     29.00  57.00   0.50    2.34    --   96.04 -50.00 -90.00   56
 43  \w     69.00 165.00   0.50    2.34    --   96.04  77.00 -60.00  192
 44  \w     81.00 164.00   0.50    2.34    --   96.04 145.00  90.00  166
 45  \w     74.00 163.00   0.50    2.34    --   96.04  59.00-120.00  178
 46  \w     28.00  83.00   0.50    2.34    --   96.04 -68.00   0.00  110
 47  \w     99.00 160.00   0.50    2.34    --   96.04 117.00 -60.00  122
 48  \w     82.00 164.00   0.50    2.34    --   96.04  33.00  30.00  164
 49  \w     32.00 110.00   0.50    2.34    --   96.04-117.00 -60.00  156
 50  \w     99.00 160.00   0.50    2.34    --   96.04 117.00 -30.00  122
 51  \w     82.00 164.00   0.50    2.34    --   96.04  33.00  30.00  164
 52  \w     81.00 164.00   0.50    2.34    --   96.04 145.00-180.00  166
 53  \w     32.00 110.00   0.50    2.34    --   96.04-117.00 -60.00  156
 54  \w     81.00 164.00   0.50    2.34    --   96.04 145.00-180.00  166
 55  \w     28.00  83.00   0.50    2.34    --   96.04 -68.00-150.00  110
 56  \w     28.00  68.00   0.50    2.34    --   96.04 -59.00  60.00   80
 57  \w     44.00 127.00   0.50    2.34    --   96.04-145.00  90.00  166
 58  \w     28.00  68.00   0.50    2.34    --   96.04 -59.00 -60.00   80
 59  \w     32.00 110.00   0.50    2.34    --   96.04-117.00 -90.00  156
 60  \w     99.00 160.00   0.50    2.34    --   96.04 117.00-120.00  122
 61  \w     28.00  83.00   0.50    2.34    --   96.04 -68.00 -90.00  110
 62  \w     29.00  57.00   0.50    2.34    --   96.04 -50.00  30.00   56
 63  \w     32.00 110.00   0.50    2.34    --   96.04-117.00 150.00  156
 64  \w     26.00 127.00   0.50    2.34    --   96.04 -87.00-180.00  202
 65  \w    105.00 170.00   0.50    2.34    --   96.04  96.00   0.00  130
 66  \w     28.00  68.00   0.50    2.34    --   96.04 -59.00   0.00   80
 67  \w     44.00 127.00   0.50    2.34    --   96.04-145.00 150.00  166
 68  \w     29.00  57.00   0.50    2.34    --   96.04 -50.00 150.00   56
 69  \w   -108.00 -17.00   0.50    0.59    --  -40.83 -65.00   0.00  182
 70  \w   -108.00 -21.00   0.50    0.59    --  -40.83 -54.00-150.00  174
 71  \w   -108.00 -17.00   0.50    0.59    --  -40.83 -65.00 -60.00  182
 72  \w   -109.00 -14.00   0.50    0.59    --  -40.83 -77.00  90.00  190
 73  \w     14.00  43.00   0.50    0.59    --   40.83  78.00-134.12   58
 74  \w     14.00 110.00   0.50    0.59    --   40.83  77.00  60.00  192
 75  \w     12.00  43.00   0.50    0.59    --   40.83  84.00 -91.50   62
;
_diffrn_measurement_device 'four-circle diffractometer'
_diffrn_measurement_device_type 'XtaLAB Synergy, Dualflex, HyPix3000'
_diffrn_measurement_method '\w scans'
_diffrn_orient_matrix_type 'CrysAlisPro convention (1999,Acta A55,543-557)'
_diffrn_orient_matrix_UB_11 0.0353789000
_diffrn_orient_matrix_UB_12 -0.0772132000
_diffrn_orient_matrix_UB_13 0.0574260000
_diffrn_orient_matrix_UB_21 -0.0140095000
_diffrn_orient_matrix_UB_22 0.1148116000
_diffrn_orient_matrix_UB_23 0.0349711000
_diffrn_orient_matrix_UB_31 -0.1752318000
_diffrn_orient_matrix_UB_32 0.0113354000
_diffrn_orient_matrix_UB_33 0.0198165000
_diffrn_radiation_monochromator mirror
_diffrn_radiation_probe x-ray
_diffrn_radiation_type 'Cu K\a'
_diffrn_radiation_wavelength 1.54184
_diffrn_reflns_av_R_equivalents 0.0663
_diffrn_reflns_av_unetI/netI 0.0370
_diffrn_reflns_Laue_measured_fraction_full 0.992
_diffrn_reflns_Laue_measured_fraction_max 0.988
_diffrn_reflns_limit_h_max 9
_diffrn_reflns_limit_h_min -10
_diffrn_reflns_limit_k_max 13
_diffrn_reflns_limit_k_min -13
_diffrn_reflns_limit_l_max 26
_diffrn_reflns_limit_l_min -26
_diffrn_reflns_number 40255
_diffrn_reflns_point_group_measured_fraction_full 0.992
_diffrn_reflns_point_group_measured_fraction_max 0.988
_diffrn_reflns_theta_full 67.684
_diffrn_reflns_theta_max 68.138
_diffrn_reflns_theta_min 3.984
_diffrn_source 'micro-focus sealed X-ray tube'
_diffrn_source_type 'PhotonJet (Cu) X-ray Source'
_exptl_absorpt_coefficient_mu 4.665
_exptl_absorpt_correction_T_max 1.00000
_exptl_absorpt_correction_T_min 0.64725
_exptl_absorpt_correction_type multi-scan
_exptl_absorpt_process_details
;
CrysAlisPro 1.171.44.105a (Rigaku Oxford Diffraction, 2025)
Empirical absorption correction using spherical harmonics,
implemented in SCALE3 ABSPACK scaling algorithm.
;
_exptl_crystal_colour 'metallic brownish brown'
_exptl_crystal_colour_lustre metallic
_exptl_crystal_colour_modifier brownish
_exptl_crystal_colour_primary brown
_exptl_crystal_density_diffrn 1.732
_exptl_crystal_description block
_exptl_crystal_F_000 1140
_exptl_crystal_size_max 0.2
_exptl_crystal_size_mid 0.1
_exptl_crystal_size_min 0.05
_refine_diff_density_max 1.123
_refine_diff_density_min -0.745
_refine_diff_density_rms 0.085
_refine_ls_extinction_method none
_refine_ls_goodness_of_fit_ref 1.078
_refine_ls_hydrogen_treatment constr
_refine_ls_matrix_type full
_refine_ls_number_parameters 643
_refine_ls_number_reflns 7924
_refine_ls_number_restraints 69
_refine_ls_restrained_S_all 1.097
_refine_ls_R_factor_all 0.0625
_refine_ls_R_factor_gt 0.0567
_refine_ls_shift/su_max 0.001
_refine_ls_shift/su_mean 0.000
_refine_ls_structure_factor_coef Fsqd
_refine_ls_weighting_details 'w=1/[\s^2^(Fo^2^)+(0.0628P)^2^+6.1893P] where P=(Fo^2^+2Fc^2^)/3'
_refine_ls_weighting_scheme calc
_refine_ls_wR_factor_gt 0.1495
_refine_ls_wR_factor_ref 0.1536
_reflns_Friedel_coverage 0.000
_reflns_number_gt 7219
_reflns_number_total 7924
_reflns_threshold_expression 'I > 2\s(I)'
_cod_data_source_file d5cc06235g2.cif
_cod_data_source_block cf3rucf3_auto
_cod_database_code 7135311
_shelx_shelxl_version_number 2018/3
_chemical_oxdiff_formula 'C H N F P Ru'
_shelx_space_group_comment
;
The symmetry employed for this shelxl refinement is uniquely defined
by the following loop, which should always be used as a source of
symmetry information in preference to the above space-group names.
They are only intended as comments.
;
_shelx_estimated_absorpt_t_max 0.800
_shelx_estimated_absorpt_t_min 0.456
_diffrn_oxdiff_digest_od_ed
;

;
_olex2_refinement_description
;
1. Restrained distances
 P2_1-F5_1 = P2_1-F11_1 = P2_1-F23_1 = P2_1-F9_1 = P2_1-F21_1 = P2_1-F19_1
 1.65 with sigma of 0.02
2. Uiso/Uaniso restraints and constraints
All non-hydrogen atoms have similar U: within 1A with sigma of 0.04 and sigma
for terminal atoms of 0.08 within 1A
3. Rigid body (RIGU) restrains
 P2_1, F5_1, F9_1, F11_1, F19_1, F21_1, F23_1
 with sigma for 1-2 distances of 0.004 and sigma for 1-3 distances of 0.004
4.a Aromatic/amide H refined with riding coordinates:
 C3(H3), C5(H5), C7(H7), C9(H9), C10(H10), C13(H13), C15(H15), C17(H17),
 C19(H19), C21(H21), C23(H23), C24(H24), C25(H25), C28(H28), C29(H29), C30(H30),
  C31(H31), C32(H32), C35(H35), C36(H36), C37(H37), C38(H38), C39(H39),
 C40(H40), C41(H41), C42(H42), C43(H43), C44(H44)
;
_olex2_submission_special_instructions 'No special instructions were received'
_oxdiff_exptl_absorpt_empirical_details
;
Empirical correction (ABSPACK) includes:
- Absorption correction using spherical harmonics
- Frame scaling
;
_oxdiff_exptl_absorpt_empirical_full_max 1.500
_oxdiff_exptl_absorpt_empirical_full_min 0.727

loop_
_space_group_symop_operation_xyz
'x, y, z'
'-x, -y, -z'

loop_
_atom_site_label
_atom_site_type_symbol
_atom_site_fract_x
_atom_site_fract_y
_atom_site_fract_z
_atom_site_U_iso_or_equiv
_atom_site_adp_type
_atom_site_occupancy
_atom_site_site_symmetry_order
_atom_site_calc_flag
_atom_site_refinement_flags_posn
_atom_site_refinement_flags_adp
_atom_site_refinement_flags_occupancy
_atom_site_disorder_assembly
_atom_site_disorder_group
Ru1 Ru 0.23452(4) 0.44001(3) 0.74236(2) 0.03998(13) Uani 1 1 d . . . . .
F14 F -0.1525(6) 1.0530(4) 1.13305(19) 0.1040(15) Uani 1 1 d . . . . .
F16 F -0.1154(6) 0.8926(4) 1.18731(16) 0.1002(14) Uani 1 1 d . . . . .
F18 F 0.6854(7) 0.1397(5) 0.26875(18) 0.1191(18) Uani 1 1 d . . . . .
F20 F 0.0720(6) 0.9703(5) 1.1542(2) 0.1124(16) Uani 1 1 d . . . . .
F22 F 0.6946(8) -0.0334(4) 0.30582(19) 0.139(2) Uani 1 1 d . . . . .
F24 F 0.4930(6) 0.0708(6) 0.2786(2) 0.134(2) Uani 1 1 d . . . . .
N1 N 0.3113(4) 0.3602(4) 0.66296(16) 0.0403(8) Uani 1 1 d . . . . .
N2 N 0.4368(4) 0.4960(4) 0.71576(17) 0.0451(9) Uani 1 1 d . . . . .
N3 N 0.1642(4) 0.5262(4) 0.82032(16) 0.0424(8) Uani 1 1 d . . . . .
N4 N 0.0578(5) 0.3575(4) 0.73508(16) 0.0434(9) Uani 1 1 d . . . . .
N5 N 0.1012(5) 0.6027(4) 0.71351(17) 0.0457(9) Uani 1 1 d . . . . .
N6 N 0.3413(5) 0.3119(4) 0.80275(17) 0.0467(9) Uani 1 1 d . . . . .
C1 C 0.4432(5) 0.3779(5) 0.6296(2) 0.0436(10) Uani 1 1 d . . . . .
C2 C -0.0542(9) 0.9475(6) 1.1386(3) 0.0713(17) Uani 1 1 d . . . . .
C3 C 0.6439(6) 0.4929(6) 0.6331(2) 0.0573(14) Uani 1 1 d . . . . .
H3 H 0.694126 0.466398 0.594692 0.069 Uiso 1 1 calc R U . . .
C4 C 0.2278(5) 0.2947(4) 0.6413(2) 0.0398(9) Uani 1 1 d . . . . .
C5 C 0.5729(8) 0.2530(7) 0.4458(3) 0.078(2) Uani 1 1 d . . . . .
H5 H 0.616388 0.311127 0.457833 0.094 Uiso 1 1 calc R U . . .
C6 C 0.0824(5) 0.2928(4) 0.6833(2) 0.0431(10) Uani 1 1 d . . . . .
C7 C 0.6241(7) 0.6063(5) 0.7206(3) 0.0594(14) Uani 1 1 d . . . . .
H7 H 0.660936 0.656718 0.742225 0.071 Uiso 1 1 calc R U . . .
C8 C 0.0751(6) 0.6408(5) 0.8198(2) 0.0457(11) Uani 1 1 d . . . . .
C9 C 0.4467(8) 0.0858(7) 0.4076(3) 0.078(2) Uani 1 1 d . . . . .
H9 H 0.402207 0.028925 0.394903 0.093 Uiso 1 1 calc R U . . .
C10 C 0.1785(6) 0.5378(5) 0.9249(2) 0.0529(12) Uani 1 1 d . . . . .
H10 H 0.214608 0.501762 0.960047 0.063 Uiso 1 1 calc R U . . .
C11 C 0.5568(6) 0.1247(5) 0.3689(2) 0.0528(12) Uani 1 1 d . . . . .
C12 C 0.0863(6) 0.6555(5) 0.9259(2) 0.0534(13) Uani 1 1 d . . . . .
C13 C -0.0863(7) 0.8219(6) 0.9911(3) 0.0675(16) Uani 1 1 d . . . . .
H13 H -0.155696 0.836166 0.963218 0.081 Uiso 1 1 calc R U . . .
C14 C 0.4637(6) 0.2127(4) 0.4865(2) 0.0445(10) Uani 1 1 d . . . . .
C15 C 0.3905(8) 0.2808(6) 0.9055(3) 0.0682(16) Uani 1 1 d . . . . .
H15 H 0.375707 0.309051 0.944822 0.082 Uiso 1 1 calc R U . . .
C16 C 0.3190(6) 0.3521(5) 0.8615(2) 0.0495(11) Uani 1 1 d . . . . .
C17 C 0.3996(8) 0.1298(7) 0.4658(3) 0.077(2) Uani 1 1 d . . . . .
H17 H 0.322769 0.102670 0.491514 0.092 Uiso 1 1 calc R U . . .
C18 C 0.5134(6) 0.4565(5) 0.6596(2) 0.0467(11) Uani 1 1 d . . . . .
C19 C -0.0786(8) 0.8290(6) 0.6877(3) 0.0712(16) Uani 1 1 d . . . . .
H19 H -0.138620 0.905124 0.678877 0.085 Uiso 1 1 calc R U . . .
C20 C 0.0370(6) 0.6833(5) 0.7590(2) 0.0474(11) Uani 1 1 d . . . . .
C21 C 0.5026(7) 0.1262(6) 0.8336(3) 0.0690(16) Uani 1 1 d . . . . .
H21 H 0.562459 0.048903 0.823646 0.083 Uiso 1 1 calc R U . . .
C22 C 0.2164(6) 0.4742(5) 0.8712(2) 0.0476(11) Uani 1 1 d . . . . .
C23 C -0.0542(7) 0.7965(5) 0.7470(3) 0.0636(14) Uani 1 1 d . . . . .
H23 H -0.098814 0.850294 0.778353 0.076 Uiso 1 1 calc R U . . .
C24 C 0.0746(6) 0.6361(5) 0.6564(2) 0.0508(12) Uani 1 1 d . . . . .
H24 H 0.117668 0.581247 0.625381 0.061 Uiso 1 1 calc R U . . .
C25 C -0.0131(7) 0.7473(5) 0.6423(3) 0.0627(15) Uani 1 1 d . . . . .
H25 H -0.028403 0.767640 0.602291 0.075 Uiso 1 1 calc R U . . .
C26 C 0.0474(7) 0.7288(5) 0.9818(2) 0.0562(13) Uani 1 1 d . . . . .
C27 C -0.0188(7) 0.8733(5) 1.0832(2) 0.0603(14) Uani 1 1 d . . . . .
C28 C 0.4309(6) 0.2012(5) 0.7908(3) 0.0573(13) Uani 1 1 d . . . . .
H28 H 0.445470 0.173346 0.751386 0.069 Uiso 1 1 calc R U . . .
C29 C -0.1589(7) 0.2406(6) 0.7118(3) 0.0626(15) Uani 1 1 d . . . . .
H29 H -0.230767 0.199880 0.704661 0.075 Uiso 1 1 calc R U . . .
C30 C 0.4966(6) 0.3280(5) 0.5732(2) 0.0471(11) Uani 1 1 d . . . . .
H30 H 0.589147 0.338882 0.551109 0.057 Uiso 1 1 calc R U . . .
C31 C -0.1862(6) 0.3089(6) 0.7633(3) 0.0609(14) Uani 1 1 d . . . . .
H31 H -0.278244 0.316733 0.790442 0.073 Uiso 1 1 calc R U . . .
C32 C 0.2760(5) 0.2442(4) 0.5847(2) 0.0428(10) Uani 1 1 d . . . . .
H32 H 0.217898 0.199017 0.570232 0.051 Uiso 1 1 calc R U . . .
C33 C 0.6105(8) 0.0749(6) 0.3064(3) 0.0669(16) Uani 1 1 d . . . . .
C34 C 0.4122(5) 0.2606(4) 0.5487(2) 0.0426(10) Uani 1 1 d . . . . .
C35 C 0.4840(8) 0.1679(6) 0.8916(3) 0.0750(17) Uani 1 1 d . . . . .
H35 H 0.534257 0.120049 0.921188 0.090 Uiso 1 1 calc R U . . .
C36 C -0.0243(6) 0.2335(5) 0.6713(2) 0.0522(12) Uani 1 1 d . . . . .
H36 H -0.005212 0.189186 0.636100 0.063 Uiso 1 1 calc R U . . .
C37 C 0.1157(8) 0.7804(6) 1.0747(3) 0.0694(16) Uani 1 1 d . . . . .
H37 H 0.183913 0.766143 1.102969 0.083 Uiso 1 1 calc R U . . .
C38 C -0.0759(6) 0.3652(5) 0.7739(2) 0.0509(12) Uani 1 1 d . . . . .
H38 H -0.094064 0.409978 0.808877 0.061 Uiso 1 1 calc R U . . .
C39 C 0.6995(7) 0.5690(6) 0.6641(3) 0.0643(15) Uani 1 1 d . . . . .
H39 H 0.787135 0.594472 0.646667 0.077 Uiso 1 1 calc R U . . .
C40 C 0.4936(6) 0.5691(5) 0.7455(2) 0.0515(12) Uani 1 1 d . . . . .
H40 H 0.443026 0.595280 0.783914 0.062 Uiso 1 1 calc R U . . .
C41 C -0.1182(8) 0.8941(6) 1.0414(3) 0.0709(17) Uani 1 1 d . . . . .
H41 H -0.207753 0.957133 1.046745 0.085 Uiso 1 1 calc R U . . .
C42 C 0.1487(7) 0.7089(6) 1.0241(3) 0.0664(16) Uani 1 1 d . . . . .
H42 H 0.239463 0.647075 1.018408 0.080 Uiso 1 1 calc R U . . .
C43 C 0.6195(9) 0.2093(7) 0.3877(3) 0.085(2) Uani 1 1 d . . . . .
H43 H 0.693921 0.237644 0.361176 0.102 Uiso 1 1 calc R U . . .
C44 C 0.0344(6) 0.7068(5) 0.8722(2) 0.0523(12) Uani 1 1 d . . . . .
H44 H -0.027410 0.785383 0.871755 0.063 Uiso 1 1 calc R U . . .
P1 P 0.000000 0.500000 0.500000 0.0518(4) Uani 1 2 d S . P . .
F4 F -0.0157(4) 0.4359(4) 0.56545(14) 0.0767(10) Uani 1 1 d . . . . .
F8 F 0.1058(4) 0.3781(3) 0.47087(16) 0.0802(10) Uani 1 1 d . . . . .
F12 F 0.1526(4) 0.5336(4) 0.51312(16) 0.0824(11) Uani 1 1 d . . . . .
P3 P 0.000000 0.000000 0.500000 0.1068(12) Uani 1 2 d S . P . .
F13 F 0.1290(9) -0.0002(8) 0.4443(3) 0.167(3) Uani 1 1 d . . . . .
F15 F -0.1140(9) 0.0001(8) 0.4543(3) 0.182(3) Uani 1 1 d . . . . .
F17 F 0.0353(12) -0.1380(7) 0.5021(4) 0.196(4) Uani 1 1 d . . . . .
P2_1 P 0.5940(3) 0.6777(4) 0.90476(9) 0.1342(13) Uani 1 1 d D . . . .
F5_1 F 0.4575(7) 0.7151(9) 0.8701(4) 0.213(4) Uani 1 1 d D . . . .
F9_1 F 0.5072(15) 0.7774(11) 0.9508(4) 0.258(5) Uani 1 1 d D . . . .
F11_1 F 0.6814(14) 0.5865(16) 0.8595(5) 0.420(10) Uani 1 1 d D . . . .
F19_1 F 0.5165(10) 0.5920(11) 0.9462(7) 0.306(6) Uani 1 1 d D . . . .
F21_1 F 0.6734(10) 0.7665(16) 0.8708(6) 0.387(9) Uani 1 1 d D . . . .
F23_1 F 0.7311(8) 0.6326(9) 0.9419(3) 0.187(3) Uani 1 1 d D . . . .

loop_
_atom_site_aniso_label
_atom_site_aniso_U_11
_atom_site_aniso_U_22
_atom_site_aniso_U_33
_atom_site_aniso_U_23
_atom_site_aniso_U_13
_atom_site_aniso_U_12
Ru1 0.0435(2) 0.0531(2) 0.02747(18) -0.00878(14) -0.00230(13) -0.01966(15)
F14 0.156(4) 0.072(3) 0.077(3) -0.031(2) -0.017(3) -0.010(3)
F16 0.151(4) 0.094(3) 0.0456(19) -0.0213(19) 0.024(2) -0.033(3)
F18 0.184(5) 0.122(4) 0.054(2) -0.030(2) 0.032(3) -0.068(4)
F20 0.131(4) 0.125(4) 0.098(3) -0.061(3) -0.018(3) -0.049(3)
F22 0.221(6) 0.084(3) 0.059(2) -0.026(2) 0.005(3) 0.042(3)
F24 0.121(4) 0.210(6) 0.075(3) -0.076(3) -0.017(3) -0.031(4)
N1 0.041(2) 0.052(2) 0.0324(18) -0.0074(16) -0.0042(15) -0.0195(17)
N2 0.041(2) 0.063(2) 0.037(2) -0.0125(17) -0.0050(16) -0.0209(18)
N3 0.046(2) 0.054(2) 0.0308(18) -0.0061(16) -0.0036(15) -0.0193(18)
N4 0.051(2) 0.050(2) 0.0334(19) -0.0037(16) -0.0045(16) -0.0199(18)
N5 0.048(2) 0.061(2) 0.0359(19) -0.0084(17) -0.0046(16) -0.0271(19)
N6 0.054(2) 0.057(2) 0.0325(19) -0.0079(17) -0.0049(16) -0.0191(19)
C1 0.041(2) 0.060(3) 0.035(2) -0.009(2) -0.0042(18) -0.021(2)
C2 0.100(5) 0.066(4) 0.049(3) -0.018(3) -0.002(3) -0.026(4)
C3 0.053(3) 0.086(4) 0.041(3) -0.017(3) 0.003(2) -0.035(3)
C4 0.039(2) 0.049(2) 0.036(2) -0.0054(18) -0.0065(18) -0.0176(19)
C5 0.092(5) 0.111(5) 0.050(3) -0.034(3) 0.011(3) -0.064(4)
C6 0.045(3) 0.050(3) 0.037(2) -0.0035(19) -0.0056(19) -0.017(2)
C7 0.063(3) 0.075(4) 0.054(3) -0.015(3) -0.013(3) -0.036(3)
C8 0.048(3) 0.056(3) 0.036(2) -0.010(2) -0.0037(19) -0.020(2)
C9 0.091(5) 0.098(5) 0.058(3) -0.039(3) 0.006(3) -0.052(4)
C10 0.061(3) 0.070(3) 0.030(2) -0.009(2) -0.005(2) -0.021(3)
C11 0.061(3) 0.057(3) 0.039(3) -0.014(2) -0.003(2) -0.013(2)
C12 0.057(3) 0.071(3) 0.035(2) -0.018(2) 0.001(2) -0.024(3)
C13 0.064(4) 0.086(4) 0.051(3) -0.026(3) -0.006(3) -0.014(3)
C14 0.045(3) 0.053(3) 0.037(2) -0.012(2) -0.0061(19) -0.013(2)
C15 0.083(4) 0.078(4) 0.042(3) -0.005(3) -0.015(3) -0.013(3)
C16 0.056(3) 0.060(3) 0.035(2) -0.007(2) -0.005(2) -0.019(2)
C17 0.079(4) 0.107(5) 0.058(3) -0.038(3) 0.015(3) -0.056(4)
C18 0.052(3) 0.064(3) 0.032(2) -0.012(2) -0.0042(19) -0.027(2)
C19 0.089(5) 0.061(4) 0.070(4) 0.007(3) -0.030(3) -0.020(3)
C20 0.050(3) 0.058(3) 0.039(2) -0.007(2) -0.008(2) -0.022(2)
C21 0.069(4) 0.064(4) 0.070(4) -0.005(3) -0.017(3) -0.004(3)
C22 0.048(3) 0.063(3) 0.034(2) -0.009(2) -0.0035(19) -0.018(2)
C23 0.079(4) 0.056(3) 0.058(3) -0.010(3) -0.018(3) -0.015(3)
C24 0.060(3) 0.066(3) 0.037(2) -0.001(2) -0.011(2) -0.032(3)
C25 0.084(4) 0.069(4) 0.049(3) 0.010(3) -0.024(3) -0.037(3)
C26 0.062(3) 0.072(3) 0.038(3) -0.019(2) 0.003(2) -0.025(3)
C27 0.077(4) 0.069(4) 0.041(3) -0.018(2) 0.005(3) -0.034(3)
C28 0.060(3) 0.058(3) 0.054(3) -0.015(2) -0.008(2) -0.013(3)
C29 0.054(3) 0.082(4) 0.063(3) -0.004(3) -0.006(3) -0.038(3)
C30 0.042(3) 0.069(3) 0.035(2) -0.015(2) 0.0002(19) -0.023(2)
C31 0.046(3) 0.083(4) 0.055(3) -0.001(3) 0.005(2) -0.027(3)
C32 0.046(3) 0.051(3) 0.037(2) -0.0103(19) -0.0082(19) -0.019(2)
C33 0.089(4) 0.063(4) 0.047(3) -0.020(3) 0.000(3) -0.019(3)
C34 0.044(3) 0.050(3) 0.036(2) -0.0092(19) -0.0064(18) -0.014(2)
C35 0.084(4) 0.075(4) 0.062(4) 0.004(3) -0.024(3) -0.006(3)
C36 0.053(3) 0.063(3) 0.048(3) -0.008(2) -0.007(2) -0.028(2)
C37 0.080(4) 0.087(4) 0.045(3) -0.021(3) -0.012(3) -0.022(3)
C38 0.047(3) 0.064(3) 0.042(3) -0.006(2) 0.006(2) -0.019(2)
C39 0.060(3) 0.090(4) 0.056(3) -0.015(3) -0.002(3) -0.042(3)
C40 0.064(3) 0.062(3) 0.038(2) -0.015(2) -0.009(2) -0.028(3)
C41 0.071(4) 0.081(4) 0.058(3) -0.027(3) 0.001(3) -0.014(3)
C42 0.066(4) 0.085(4) 0.047(3) -0.025(3) -0.006(3) -0.013(3)
C43 0.099(5) 0.119(6) 0.051(3) -0.036(4) 0.020(3) -0.065(5)
C44 0.056(3) 0.058(3) 0.045(3) -0.014(2) -0.003(2) -0.017(2)
P1 0.0499(10) 0.0702(12) 0.0320(8) -0.0057(8) -0.0045(7) -0.0091(9)
F4 0.071(2) 0.104(3) 0.0437(17) 0.0138(17) -0.0031(15) -0.0089(19)
F8 0.085(2) 0.080(2) 0.062(2) -0.0174(18) -0.0014(18) 0.0015(19)
F12 0.069(2) 0.125(3) 0.061(2) -0.014(2) -0.0116(17) -0.033(2)
P3 0.135(3) 0.132(3) 0.098(2) 0.0556(19) -0.059(2) -0.099(2)
F13 0.179(6) 0.224(8) 0.133(5) 0.036(5) -0.016(4) -0.128(6)
F15 0.184(7) 0.274(9) 0.147(6) 0.061(6) -0.100(5) -0.131(7)
F17 0.318(11) 0.131(5) 0.165(7) 0.050(5) -0.045(7) -0.109(7)
P2_1 0.0834(14) 0.289(4) 0.0528(10) -0.0409(16) -0.0029(9) -0.084(2)
F5_1 0.114(4) 0.325(10) 0.200(7) -0.149(7) -0.075(5) 0.012(5)
F9_1 0.354(13) 0.287(11) 0.145(7) -0.084(7) -0.072(7) -0.060(9)
F11_1 0.279(11) 0.67(2) 0.167(7) -0.259(11) -0.148(7) 0.259(12)
F19_1 0.129(7) 0.296(12) 0.516(18) 0.086(11) -0.033(8) -0.125(8)
F21_1 0.114(6) 0.69(2) 0.356(14) 0.345(15) -0.065(7) -0.154(11)
F23_1 0.170(5) 0.359(11) 0.090(4) 0.038(5) -0.059(4) -0.156(6)

loop_
_atom_type_symbol
_atom_type_description
_atom_type_scat_dispersion_real
_atom_type_scat_dispersion_imag
_atom_type_scat_source
C C 0.0181 0.0091 'International Tables Vol C Tables 4.2.6.8 and 6.1.1.4'
H H 0.0000 0.0000 'International Tables Vol C Tables 4.2.6.8 and 6.1.1.4'
F F 0.0727 0.0534 'International Tables Vol C Tables 4.2.6.8 and 6.1.1.4'
N N 0.0311 0.0180 'International Tables Vol C Tables 4.2.6.8 and 6.1.1.4'
P P 0.2955 0.4335 'International Tables Vol C Tables 4.2.6.8 and 6.1.1.4'
Ru Ru 0.0552 3.2960 'International Tables Vol C Tables 4.2.6.8 and 6.1.1.4'

loop_
_geom_angle_atom_site_label_1
_geom_angle_atom_site_label_2
_geom_angle_atom_site_label_3
_geom_angle
_geom_angle_site_symmetry_1
_geom_angle_site_symmetry_3
_geom_angle_publ_flag
N1 Ru1 N2 79.23(14) . . ?
N1 Ru1 N3 176.93(15) . . ?
N1 Ru1 N4 78.50(14) . . ?
N1 Ru1 N5 99.50(15) . . ?
N1 Ru1 N6 102.62(16) . . ?
N2 Ru1 N4 157.62(15) . . ?
N2 Ru1 N6 91.51(16) . . ?
N3 Ru1 N2 97.94(15) . . ?
N3 Ru1 N4 104.26(15) . . ?
N3 Ru1 N5 79.26(16) . . ?
N3 Ru1 N6 78.56(16) . . ?
N5 Ru1 N2 91.16(16) . . ?
N5 Ru1 N4 90.24(15) . . ?
N5 Ru1 N6 157.82(15) . . ?
N6 Ru1 N4 95.56(16) . . ?
C1 N1 Ru1 119.0(3) . . ?
C1 N1 C4 120.8(4) . . ?
C4 N1 Ru1 120.1(3) . . ?
C18 N2 Ru1 113.5(3) . . ?
C40 N2 Ru1 127.8(3) . . ?
C40 N2 C18 118.6(4) . . ?
C8 N3 Ru1 118.6(3) . . ?
C22 N3 Ru1 119.7(3) . . ?
C22 N3 C8 121.5(4) . . ?
C6 N4 Ru1 114.1(3) . . ?
C38 N4 Ru1 127.4(3) . . ?
C38 N4 C6 118.5(4) . . ?
C20 N5 Ru1 113.9(3) . . ?
C24 N5 Ru1 127.6(4) . . ?
C24 N5 C20 118.5(5) . . ?
C16 N6 Ru1 113.8(3) . . ?
C28 N6 Ru1 128.1(3) . . ?
C28 N6 C16 118.0(4) . . ?
N1 C1 C18 112.7(4) . . ?
N1 C1 C30 120.6(4) . . ?
C30 C1 C18 126.6(4) . . ?
F14 C2 F16 106.6(6) . . ?
F14 C2 F20 106.0(5) . . ?
F14 C2 C27 113.5(6) . . ?
F16 C2 C27 112.1(5) . . ?
F20 C2 F16 105.2(6) . . ?
F20 C2 C27 112.9(6) . . ?
C18 C3 H3 120.2 . . ?
C18 C3 C39 119.6(5) . . ?
C39 C3 H3 120.2 . . ?
N1 C4 C6 112.1(4) . . ?
N1 C4 C32 120.5(4) . . ?
C32 C4 C6 127.3(4) . . ?
C14 C5 H5 119.2 . . ?
C14 C5 C43 121.7(5) . . ?
C43 C5 H5 119.2 . . ?
N4 C6 C4 115.2(4) . . ?
N4 C6 C36 121.3(4) . . ?
C36 C6 C4 123.5(4) . . ?
C39 C7 H7 120.1 . . ?
C39 C7 C40 119.8(5) . . ?
C40 C7 H7 120.1 . . ?
N3 C8 C20 113.1(4) . . ?
N3 C8 C44 120.2(5) . . ?
C44 C8 C20 126.6(5) . . ?
C11 C9 H9 119.7 . . ?
C11 C9 C17 120.7(5) . . ?
C17 C9 H9 119.7 . . ?
C12 C10 H10 120.1 . . ?
C22 C10 H10 120.1 . . ?
C22 C10 C12 119.8(5) . . ?
C9 C11 C33 120.7(5) . . ?
C9 C11 C43 119.2(5) . . ?
C43 C11 C33 120.1(5) . . ?
C10 C12 C26 121.8(5) . . ?
C10 C12 C44 118.5(4) . . ?
C44 C12 C26 119.7(5) . . ?
C26 C13 H13 119.6 . . ?
C41 C13 H13 119.6 . . ?
C41 C13 C26 120.8(6) . . ?
C5 C14 C34 121.8(4) . . ?
C17 C14 C5 116.8(5) . . ?
C17 C14 C34 121.4(5) . . ?
C16 C15 H15 119.9 . . ?
C35 C15 H15 119.9 . . ?
C35 C15 C16 120.1(5) . . ?
N6 C16 C22 114.6(4) . . ?
C15 C16 N6 120.6(5) . . ?
C15 C16 C22 124.8(5) . . ?
C9 C17 H17 119.3 . . ?
C14 C17 C9 121.4(6) . . ?
C14 C17 H17 119.3 . . ?
N2 C18 C1 115.4(4) . . ?
N2 C18 C3 121.0(4) . . ?
C3 C18 C1 123.5(4) . . ?
C23 C19 H19 120.4 . . ?
C25 C19 H19 120.4 . . ?
C25 C19 C23 119.2(6) . . ?
N5 C20 C8 115.1(5) . . ?
N5 C20 C23 120.9(5) . . ?
C23 C20 C8 124.0(5) . . ?
C28 C21 H21 120.7 . . ?
C28 C21 C35 118.5(6) . . ?
C35 C21 H21 120.7 . . ?
N3 C22 C10 120.1(5) . . ?
N3 C22 C16 113.2(4) . . ?
C10 C22 C16 126.6(5) . . ?
C19 C23 H23 120.3 . . ?
C20 C23 C19 119.4(6) . . ?
C20 C23 H23 120.3 . . ?
N5 C24 H24 118.7 . . ?
N5 C24 C25 122.6(5) . . ?
C25 C24 H24 118.7 . . ?
C19 C25 H25 120.4 . . ?
C24 C25 C19 119.3(5) . . ?
C24 C25 H25 120.4 . . ?
C13 C26 C12 120.9(5) . . ?
C13 C26 C42 118.6(5) . . ?
C42 C26 C12 120.5(5) . . ?
C37 C27 C2 119.4(6) . . ?
C41 C27 C2 120.9(6) . . ?
C41 C27 C37 119.6(5) . . ?
N6 C28 C21 123.3(5) . . ?
N6 C28 H28 118.3 . . ?
C21 C28 H28 118.3 . . ?
C31 C29 H29 120.4 . . ?
C36 C29 H29 120.4 . . ?
C36 C29 C31 119.3(5) . . ?
C1 C30 H30 119.8 . . ?
C1 C30 C34 120.4(4) . . ?
C34 C30 H30 119.8 . . ?
C29 C31 H31 120.4 . . ?
C38 C31 C29 119.3(5) . . ?
C38 C31 H31 120.4 . . ?
C4 C32 H32 119.8 . . ?
C4 C32 C34 120.3(4) . . ?
C34 C32 H32 119.8 . . ?
F18 C33 F24 103.1(6) . . ?
F18 C33 C11 114.4(5) . . ?
F22 C33 F18 108.1(6) . . ?
F22 C33 F24 104.7(6) . . ?
F22 C33 C11 113.5(5) . . ?
F24 C33 C11 112.2(5) . . ?
C30 C34 C14 120.7(4) . . ?
C32 C34 C14 121.9(4) . . ?
C32 C34 C30 117.4(4) . . ?
C15 C35 C21 119.4(6) . . ?
C15 C35 H35 120.3 . . ?
C21 C35 H35 120.3 . . ?
C6 C36 H36 120.3 . . ?
C29 C36 C6 119.5(5) . . ?
C29 C36 H36 120.3 . . ?
C27 C37 H37 119.9 . . ?
C42 C37 C27 120.2(6) . . ?
C42 C37 H37 119.9 . . ?
N4 C38 C31 122.1(5) . . ?
N4 C38 H38 119.0 . . ?
C31 C38 H38 119.0 . . ?
C3 C39 H39 120.4 . . ?
C7 C39 C3 119.1(5) . . ?
C7 C39 H39 120.4 . . ?
N2 C40 C7 121.9(5) . . ?
N2 C40 H40 119.0 . . ?
C7 C40 H40 119.0 . . ?
C13 C41 H41 119.8 . . ?
C27 C41 C13 120.3(6) . . ?
C27 C41 H41 119.8 . . ?
C26 C42 H42 119.8 . . ?
C37 C42 C26 120.5(6) . . ?
C37 C42 H42 119.8 . . ?
C5 C43 H43 119.9 . . ?
C11 C43 C5 120.2(6) . . ?
C11 C43 H43 119.9 . . ?
C8 C44 C12 119.9(5) . . ?
C8 C44 H44 120.0 . . ?
C12 C44 H44 120.0 . . ?
F4 P1 F4 180.0(3) 2_566 . ?
F4 P1 F12 89.7(2) . . ?
F4 P1 F12 89.7(2) 2_566 2_566 ?
F4 P1 F12 90.3(2) . 2_566 ?
F4 P1 F12 90.3(2) 2_566 . ?
F8 P1 F4 89.2(2) 2_566 . ?
F8 P1 F4 89.2(2) . 2_566 ?
F8 P1 F4 90.8(2) . . ?
F8 P1 F4 90.8(2) 2_566 2_566 ?
F8 P1 F8 180.0 . 2_566 ?
F8 P1 F12 90.7(2) 2_566 . ?
F8 P1 F12 89.3(2) 2_566 2_566 ?
F8 P1 F12 90.7(2) . 2_566 ?
F8 P1 F12 89.3(2) . . ?
F12 P1 F12 180.0 2_566 . ?
F13 P3 F13 180.0 . 2_556 ?
F13 P3 F15 87.9(4) . . ?
F13 P3 F15 92.1(4) . 2_556 ?
F13 P3 F15 92.1(4) 2_556 . ?
F13 P3 F15 87.9(4) 2_556 2_556 ?
F15 P3 F15 180.0 . 2_556 ?
F17 P3 F13 87.6(4) 2_556 . ?
F17 P3 F13 92.4(4) . . ?
F17 P3 F13 87.6(4) . 2_556 ?
F17 P3 F13 92.4(4) 2_556 2_556 ?
F17 P3 F15 87.9(5) . . ?
F17 P3 F15 87.9(5) 2_556 2_556 ?
F17 P3 F15 92.1(5) 2_556 . ?
F17 P3 F15 92.1(5) . 2_556 ?
F17 P3 F17 180.0 . 2_556 ?
F5_1 P2_1 F9_1 88.3(5) . . ?
F5_1 P2_1 F19_1 91.7(6) . . ?
F5_1 P2_1 F23_1 176.6(6) . . ?
F9_1 P2_1 F23_1 92.6(5) . . ?
F11_1 P2_1 F5_1 92.2(4) . . ?
F11_1 P2_1 F9_1 177.3(11) . . ?
F11_1 P2_1 F19_1 95.6(10) . . ?
F11_1 P2_1 F21_1 89.0(10) . . ?
F11_1 P2_1 F23_1 87.0(5) . . ?
F19_1 P2_1 F9_1 87.0(7) . . ?
F19_1 P2_1 F23_1 85.1(5) . . ?
F21_1 P2_1 F5_1 92.7(6) . . ?
F21_1 P2_1 F9_1 88.3(9) . . ?
F21_1 P2_1 F19_1 173.5(9) . . ?
F21_1 P2_1 F23_1 90.6(5) . . ?

loop_
_geom_bond_atom_site_label_1
_geom_bond_atom_site_label_2
_geom_bond_distance
_geom_bond_site_symmetry_2
_geom_bond_publ_flag
Ru1 N1 1.980(4) . ?
Ru1 N2 2.072(4) . ?
Ru1 N3 1.981(4) . ?
Ru1 N4 2.086(4) . ?
Ru1 N5 2.071(4) . ?
Ru1 N6 2.085(4) . ?
F14 C2 1.314(8) . ?
F16 C2 1.334(7) . ?
F18 C33 1.308(8) . ?
F20 C2 1.332(8) . ?
F22 C33 1.277(7) . ?
F24 C33 1.323(8) . ?
N1 C1 1.350(6) . ?
N1 C4 1.352(5) . ?
N2 C18 1.368(6) . ?
N2 C40 1.345(6) . ?
N3 C8 1.353(6) . ?
N3 C22 1.344(6) . ?
N4 C6 1.367(6) . ?
N4 C38 1.347(6) . ?
N5 C20 1.365(6) . ?
N5 C24 1.348(6) . ?
N6 C16 1.381(6) . ?
N6 C28 1.334(7) . ?
C1 C18 1.475(6) . ?
C1 C30 1.373(6) . ?
C2 C27 1.488(7) . ?
C3 H3 0.9300 . ?
C3 C18 1.379(7) . ?
C3 C39 1.381(7) . ?
C4 C6 1.484(6) . ?
C4 C32 1.377(6) . ?
C5 H5 0.9300 . ?
C5 C14 1.377(8) . ?
C5 C43 1.378(8) . ?
C6 C36 1.381(7) . ?
C7 H7 0.9300 . ?
C7 C39 1.366(8) . ?
C7 C40 1.375(7) . ?
C8 C20 1.475(7) . ?
C8 C44 1.377(6) . ?
C9 H9 0.9300 . ?
C9 C11 1.352(8) . ?
C9 C17 1.380(8) . ?
C10 H10 0.9300 . ?
C10 C12 1.391(8) . ?
C10 C22 1.389(6) . ?
C11 C33 1.495(7) . ?
C11 C43 1.361(8) . ?
C12 C26 1.488(6) . ?
C12 C44 1.398(8) . ?
C13 H13 0.9300 . ?
C13 C26 1.383(8) . ?
C13 C41 1.383(8) . ?
C14 C17 1.373(7) . ?
C14 C34 1.480(6) . ?
C15 H15 0.9300 . ?
C15 C16 1.372(8) . ?
C15 C35 1.372(9) . ?
C16 C22 1.472(7) . ?
C17 H17 0.9300 . ?
C19 H19 0.9300 . ?
C19 C23 1.386(8) . ?
C19 C25 1.374(9) . ?
C20 C23 1.382(8) . ?
C21 H21 0.9300 . ?
C21 C28 1.372(8) . ?
C21 C35 1.376(9) . ?
C23 H23 0.9300 . ?
C24 H24 0.9300 . ?
C24 C25 1.365(8) . ?
C25 H25 0.9300 . ?
C26 C42 1.386(8) . ?
C27 C37 1.385(9) . ?
C27 C41 1.365(9) . ?
C28 H28 0.9300 . ?
C29 H29 0.9300 . ?
C29 C31 1.382(8) . ?
C29 C36 1.374(7) . ?
C30 H30 0.9300 . ?
C30 C34 1.403(6) . ?
C31 H31 0.9300 . ?
C31 C38 1.376(7) . ?
C32 H32 0.9300 . ?
C32 C34 1.400(7) . ?
C35 H35 0.9300 . ?
C36 H36 0.9300 . ?
C37 H37 0.9300 . ?
C37 C42 1.383(7) . ?
C38 H38 0.9300 . ?
C39 H39 0.9300 . ?
C40 H40 0.9300 . ?
C41 H41 0.9300 . ?
C42 H42 0.9300 . ?
C43 H43 0.9300 . ?
C44 H44 0.9300 . ?
P1 F4 1.595(3) . ?
P1 F4 1.595(3) 2_566 ?
P1 F8 1.584(3) . ?
P1 F8 1.584(3) 2_566 ?
P1 F12 1.595(4) . ?
P1 F12 1.595(4) 2_566 ?
P3 F13 1.554(7) . ?
P3 F13 1.554(7) 2_556 ?
P3 F15 1.560(5) . ?
P3 F15 1.560(5) 2_556 ?
P3 F17 1.534(7) 2_556 ?
P3 F17 1.534(7) . ?
P2_1 F5_1 1.513(6) . ?
P2_1 F9_1 1.546(9) . ?
P2_1 F11_1 1.476(8) . ?
P2_1 F19_1 1.532(10) . ?
P2_1 F21_1 1.495(10) . ?
P2_1 F23_1 1.558(6) . ?

loop_
_geom_torsion_atom_site_label_1
_geom_torsion_atom_site_label_2
_geom_torsion_atom_site_label_3
_geom_torsion_atom_site_label_4
_geom_torsion
_geom_torsion_site_symmetry_1
_geom_torsion_site_symmetry_2
_geom_torsion_site_symmetry_3
_geom_torsion_site_symmetry_4
_geom_torsion_publ_flag
Ru1 N1 C1 C18 0.8(6) . . . . ?
Ru1 N1 C1 C30 -177.3(4) . . . . ?
Ru1 N1 C4 C6 -0.1(5) . . . . ?
Ru1 N1 C4 C32 176.5(4) . . . . ?
Ru1 N2 C18 C1 -2.5(6) . . . . ?
Ru1 N2 C18 C3 175.2(4) . . . . ?
Ru1 N2 C40 C7 -175.2(4) . . . . ?
Ru1 N3 C8 C20 2.7(5) . . . . ?
Ru1 N3 C8 C44 -174.8(4) . . . . ?
Ru1 N3 C22 C10 174.5(4) . . . . ?
Ru1 N3 C22 C16 -2.4(6) . . . . ?
Ru1 N4 C6 C4 -1.1(5) . . . . ?
Ru1 N4 C6 C36 -179.4(4) . . . . ?
Ru1 N4 C38 C31 178.2(4) . . . . ?
Ru1 N5 C20 C8 0.6(5) . . . . ?
Ru1 N5 C20 C23 179.5(4) . . . . ?
Ru1 N5 C24 C25 -178.5(4) . . . . ?
Ru1 N6 C16 C15 -175.7(5) . . . . ?
Ru1 N6 C16 C22 3.7(5) . . . . ?
Ru1 N6 C28 C21 176.3(5) . . . . ?
F14 C2 C27 C37 159.3(6) . . . . ?
F14 C2 C27 C41 -21.8(9) . . . . ?
F16 C2 C27 C37 -79.8(8) . . . . ?
F16 C2 C27 C41 99.1(8) . . . . ?
F20 C2 C27 C37 38.7(9) . . . . ?
F20 C2 C27 C41 -142.4(7) . . . . ?
N1 C1 C18 N2 1.2(7) . . . . ?
N1 C1 C18 C3 -176.4(5) . . . . ?
N1 C1 C30 C34 1.8(8) . . . . ?
N1 C4 C6 N4 0.8(6) . . . . ?
N1 C4 C6 C36 179.1(5) . . . . ?
N1 C4 C32 C34 -0.2(7) . . . . ?
N3 C8 C20 N5 -2.1(6) . . . . ?
N3 C8 C20 C23 179.0(5) . . . . ?
N3 C8 C44 C12 0.5(7) . . . . ?
N4 C6 C36 C29 0.7(8) . . . . ?
N5 C20 C23 C19 -1.0(9) . . . . ?
N5 C24 C25 C19 -0.5(8) . . . . ?
N6 C16 C22 N3 -1.0(6) . . . . ?
N6 C16 C22 C10 -177.7(5) . . . . ?
C1 N1 C4 C6 -176.4(4) . . . . ?
C1 N1 C4 C32 0.2(7) . . . . ?
C1 C30 C34 C14 176.3(5) . . . . ?
C1 C30 C34 C32 -1.8(8) . . . . ?
C2 C27 C37 C42 178.6(6) . . . . ?
C2 C27 C41 C13 -177.9(6) . . . . ?
C4 N1 C1 C18 177.2(4) . . . . ?
C4 N1 C1 C30 -1.0(7) . . . . ?
C4 C6 C36 C29 -177.4(5) . . . . ?
C4 C32 C34 C14 -177.0(5) . . . . ?
C4 C32 C34 C30 1.0(7) . . . . ?
C5 C14 C17 C9 2.3(11) . . . . ?
C5 C14 C34 C30 -14.5(8) . . . . ?
C5 C14 C34 C32 163.5(6) . . . . ?
C6 N4 C38 C31 0.9(8) . . . . ?
C6 C4 C32 C34 175.8(5) . . . . ?
C8 N3 C22 C10 0.4(7) . . . . ?
C8 N3 C22 C16 -176.5(4) . . . . ?
C8 C20 C23 C19 177.8(5) . . . . ?
C9 C11 C33 F18 163.4(7) . . . . ?
C9 C11 C33 F22 -72.0(9) . . . . ?
C9 C11 C33 F24 46.4(9) . . . . ?
C9 C11 C43 C5 1.1(12) . . . . ?
C10 C12 C26 C13 -154.2(6) . . . . ?
C10 C12 C26 C42 29.0(8) . . . . ?
C10 C12 C44 C8 0.0(8) . . . . ?
C11 C9 C17 C14 -0.8(12) . . . . ?
C12 C10 C22 N3 0.0(8) . . . . ?
C12 C10 C22 C16 176.5(5) . . . . ?
C12 C26 C42 C37 177.3(6) . . . . ?
C13 C26 C42 C37 0.4(10) . . . . ?
C14 C5 C43 C11 0.4(13) . . . . ?
C15 C16 C22 N3 178.3(5) . . . . ?
C15 C16 C22 C10 1.6(9) . . . . ?
C16 N6 C28 C21 -0.7(8) . . . . ?
C16 C15 C35 C21 -1.3(11) . . . . ?
C17 C9 C11 C33 178.5(7) . . . . ?
C17 C9 C11 C43 -0.9(11) . . . . ?
C17 C14 C34 C30 168.5(6) . . . . ?
C17 C14 C34 C32 -13.6(8) . . . . ?
C18 N2 C40 C7 1.0(8) . . . . ?
C18 C1 C30 C34 -176.1(5) . . . . ?
C18 C3 C39 C7 0.3(10) . . . . ?
C20 N5 C24 C25 0.3(7) . . . . ?
C20 C8 C44 C12 -176.7(5) . . . . ?
C22 N3 C8 C20 176.9(4) . . . . ?
C22 N3 C8 C44 -0.7(7) . . . . ?
C22 C10 C12 C26 -177.7(5) . . . . ?
C22 C10 C12 C44 -0.2(8) . . . . ?
C23 C19 C25 C24 0.0(9) . . . . ?
C24 N5 C20 C8 -178.5(4) . . . . ?
C24 N5 C20 C23 0.5(7) . . . . ?
C25 C19 C23 C20 0.8(10) . . . . ?
C26 C12 C44 C8 177.5(5) . . . . ?
C26 C13 C41 C27 -1.0(10) . . . . ?
C27 C37 C42 C26 -0.4(10) . . . . ?
C28 N6 C16 C15 1.7(8) . . . . ?
C28 N6 C16 C22 -178.9(5) . . . . ?
C28 C21 C35 C15 2.3(11) . . . . ?
C29 C31 C38 N4 1.0(9) . . . . ?
C30 C1 C18 N2 179.2(5) . . . . ?
C30 C1 C18 C3 1.6(9) . . . . ?
C31 C29 C36 C6 1.2(9) . . . . ?
C32 C4 C6 N4 -175.5(5) . . . . ?
C32 C4 C6 C36 2.7(8) . . . . ?
C33 C11 C43 C5 -178.3(7) . . . . ?
C34 C14 C17 C9 179.5(6) . . . . ?
C35 C15 C16 N6 -0.8(9) . . . . ?
C35 C15 C16 C22 179.9(6) . . . . ?
C35 C21 C28 N6 -1.3(10) . . . . ?
C36 C29 C31 C38 -2.1(9) . . . . ?
C37 C27 C41 C13 1.0(10) . . . . ?
C38 N4 C6 C4 176.5(4) . . . . ?
C38 N4 C6 C36 -1.8(7) . . . . ?
C39 C3 C18 N2 1.0(9) . . . . ?
C39 C3 C18 C1 178.5(6) . . . . ?
C39 C7 C40 N2 0.2(9) . . . . ?
C40 N2 C18 C1 -179.3(5) . . . . ?
C40 N2 C18 C3 -1.6(8) . . . . ?
C40 C7 C39 C3 -0.8(10) . . . . ?
C41 C13 C26 C12 -176.5(6) . . . . ?
C41 C13 C26 C42 0.3(10) . . . . ?
C41 C27 C37 C42 -0.3(10) . . . . ?
C43 C5 C14 C17 -2.1(11) . . . . ?
C43 C5 C14 C34 -179.3(7) . . . . ?
C43 C11 C33 F18 -17.2(10) . . . . ?
C43 C11 C33 F22 107.4(8) . . . . ?
C43 C11 C33 F24 -134.1(7) . . . . ?
C44 C8 C20 N5 175.3(5) . . . . ?
C44 C8 C20 C23 -3.6(8) . . . . ?
C44 C12 C26 C13 28.3(8) . . . . ?
C44 C12 C26 C42 -148.5(6) . . . . ?
